data_1507034
loop_
_publ_author_name
'Scott, Mark E.'
'Han, Wooseok'
'Lautens, Mark'

_publ_section_title
;
 A highly diastereoselective MgI2-mediated ring expansion of
 methylenecyclopropanes.
;
_journal_issue 19
_journal_name_full 'Organic letters'
_journal_page_first 3309
_journal_page_last 3312
_journal_paper_doi 10.1021/ol048769u
_journal_volume 6
_journal_year 2004
_chemical_absolute_configuration ad
_chemical_formula_moiety 'C32 H30 N2 O3 S'
_chemical_formula_sum 'C32 H30 N2 O3 S'
_chemical_formula_weight 522.64
_chemical_name_systematic
; 
 ? 
;
_space_group_IT_number 19
_symmetry_cell_setting orthorhombic
_symmetry_space_group_name_Hall 'P 2ac 2ab'
_symmetry_space_group_name_H-M 'P 21 21 21'
_atom_sites_solution_hydrogens geom
_atom_sites_solution_primary direct
_atom_sites_solution_secondary difmap
_audit_creation_method SHELXL-97
_cell_angle_alpha 90.00
_cell_angle_beta 90.00
_cell_angle_gamma 90.00
_cell_formula_units_Z 8
_cell_length_a 10.8480(3)
_cell_length_b 11.0750(2)
_cell_length_c 44.8500(15)
_cell_measurement_reflns_used 17963
_cell_measurement_temperature 150(1)
_cell_measurement_theta_max 25.0
_cell_measurement_theta_min 2.6
_cell_volume 5388.4(3)
_computing_cell_refinement 'Denzo-SMN (Otwinowski & Minor, 1997)'
_computing_data_collection 'Collect (Nonius BV, 1997-2002)'
_computing_data_reduction Denzo-SMN
_computing_molecular_graphics 'SHELXTL V6.12'
_computing_publication_material 'SHELXTL V6.12'
_computing_structure_refinement 'SHELXTL V6.12(Sheldrick, 2001)'
_computing_structure_solution 'SIR-92 (Altomare et al., 1993)'
_diffrn_ambient_temperature 150(2)
_diffrn_detector_area_resol_mean 9
_diffrn_measured_fraction_theta_full 0.982
_diffrn_measured_fraction_theta_max 0.982
_diffrn_measurement_device_type 'Nonius KappaCCD'
_diffrn_measurement_method '\f scans and \w scans with \k offsets'
_diffrn_radiation_monochromator graphite
_diffrn_radiation_source 'fine-focus sealed tube'
_diffrn_radiation_type MoK\a
_diffrn_radiation_wavelength 0.71073
_diffrn_reflns_av_R_equivalents 0.0589
_diffrn_reflns_av_sigmaI/netI 0.0678
_diffrn_reflns_limit_h_max 12
_diffrn_reflns_limit_h_min -12
_diffrn_reflns_limit_k_max 13
_diffrn_reflns_limit_k_min -8
_diffrn_reflns_limit_l_max 53
_diffrn_reflns_limit_l_min -53
_diffrn_reflns_number 16282
_diffrn_reflns_theta_full 25.06
_diffrn_reflns_theta_max 25.06
_diffrn_reflns_theta_min 2.58
_diffrn_standards_decay_% 0
_diffrn_standards_number 0
_exptl_absorpt_coefficient_mu 0.157
_exptl_absorpt_correction_T_max 0.972
_exptl_absorpt_correction_T_min 0.767
_exptl_absorpt_correction_type multi-scan
_exptl_absorpt_process_details
; 
multi-scan from symmetry-related measurements 
 Sortav (Blessing 1995) 
;
_exptl_crystal_colour colourless
_exptl_crystal_density_diffrn 1.289
_exptl_crystal_density_method 'not measured'
_exptl_crystal_description needle
_exptl_crystal_F_000 2208
_exptl_crystal_size_max 0.40
_exptl_crystal_size_mid 0.20
_exptl_crystal_size_min 0.20
_refine_diff_density_max 0.267
_refine_diff_density_min -0.275
_refine_diff_density_rms 0.053
_refine_ls_abs_structure_details 'Flack H D (1983), Acta Cryst. A39, 876-881'
_refine_ls_abs_structure_Flack -0.03(6)
_refine_ls_extinction_coef 0.0039(7)
_refine_ls_extinction_expression Fc^*^=kFc[1+0.001xFc^2^\l^3^/sin(2\q)]^-1/4^
_refine_ls_extinction_method SHELXL
_refine_ls_goodness_of_fit_ref 1.014
_refine_ls_hydrogen_treatment constr
_refine_ls_matrix_type full
_refine_ls_number_parameters 690
_refine_ls_number_reflns 9110
_refine_ls_number_restraints 0
_refine_ls_restrained_S_all 1.014
_refine_ls_R_factor_all 0.0604
_refine_ls_R_factor_gt 0.0441
_refine_ls_shift/su_max 0.001
_refine_ls_shift/su_mean 0.000
_refine_ls_structure_factor_coef Fsqd
_refine_ls_weighting_details 'calc w=1/[\s^2^(Fo^2^)+(0.0528P)^2^+0.4443P] where P=(Fo^2^+2Fc^2^)/3'
_refine_ls_weighting_scheme calc
_refine_ls_wR_factor_gt 0.0983
_refine_ls_wR_factor_ref 0.1080
_reflns_number_gt 7593
_reflns_number_total 9110
_reflns_threshold_expression I>2\s(I)
_cod_data_source_file ol048769usi20040628_100039.cif
_cod_data_source_block k0390
_cod_depositor_comments
;
The following automatic conversions were performed:

'_symmetry_cell_setting' value 'Orthorhombic' changed to
'orthorhombic' according to
/home/saulius/struct/CIF-dictionaries/cif_core.dic dictionary named
'cif_core.dic' version 2.4.1 from 2010-06-29.

Automatic conversion script
Id: cif_fix_values 1715 2011-07-08 13:25:40Z adriana 
;
_cod_database_code 1507034

loop_
_symmetry_equiv_pos_as_xyz
'x, y, z'
'-x+1/2, -y, z+1/2'
'x+1/2, -y+1/2, -z'
'-x, y+1/2, -z+1/2'

loop_
_atom_site_label
_atom_site_type_symbol
_atom_site_fract_x
_atom_site_fract_y
_atom_site_fract_z
_atom_site_U_iso_or_equiv
_atom_site_adp_type
_atom_site_occupancy
_atom_site_symmetry_multiplicity
_atom_site_calc_flag
_atom_site_refinement_flags
S1A S 0.76644(7) 0.32856(6) 0.676961(15) 0.03568(19) Uani 1 1 d .
O1A O 0.68398(17) 0.00439(16) 0.76170(4) 0.0369(5) Uani 1 1 d .
O2A O 1.30031(17) 0.15934(17) 0.72761(5) 0.0402(5) Uani 1 1 d .
O3A O 0.6737(2) 0.26222(18) 0.65901(4) 0.0456(5) Uani 1 1 d .
N1A N 0.7366(2) 0.31897(19) 0.71367(5) 0.0308(5) Uani 1 1 d .
N2A N 0.7612(2) 0.09113(18) 0.80352(5) 0.0291(5) Uani 1 1 d .
C1A C 0.7806(2) 0.2034(2) 0.72729(6) 0.0298(6) Uani 1 1 d .
H1AA H 0.7416 0.1335 0.7168 0.036 Uiso 1 1 calc R
C2A C 0.7249(2) 0.2157(2) 0.75863(6) 0.0278(6) Uani 1 1 d .
H2AA H 0.7760 0.2733 0.7706 0.033 Uiso 1 1 calc R
C3A C 0.5998(3) 0.2711(2) 0.75286(6) 0.0308(6) Uani 1 1 d .
C4A C 0.6069(3) 0.3354(3) 0.72304(6) 0.0357(7) Uani 1 1 d .
H4AA H 0.5496 0.2986 0.7084 0.043 Uiso 1 1 calc R
H4AB H 0.5866 0.4221 0.7252 0.043 Uiso 1 1 calc R
C5A C 0.5008(3) 0.2626(3) 0.76931(7) 0.0372(7) Uani 1 1 d .
H5A1 H 0.5027 0.2171 0.7873 0.045 Uiso 1 1 calc R
H5A2 H 0.4270 0.3018 0.7633 0.045 Uiso 1 1 calc R
C6A C 0.7204(2) 0.0949(2) 0.77457(6) 0.0286(6) Uani 1 1 d .
C7A C 0.7599(3) -0.0241(2) 0.81888(6) 0.0297(6) Uani 1 1 d .
C8A C 0.6490(3) -0.0796(2) 0.82479(6) 0.0349(7) Uani 1 1 d .
H8AA H 0.5740 -0.0408 0.8196 0.042 Uiso 1 1 calc R
C9A C 0.6468(3) -0.1920(3) 0.83829(7) 0.0418(8) Uani 1 1 d .
H9AA H 0.5706 -0.2314 0.8420 0.050 Uiso 1 1 calc R
C10A C 0.7561(3) -0.2462(3) 0.84630(6) 0.0446(8) Uani 1 1 d .
H10A H 0.7549 -0.3235 0.8555 0.053 Uiso 1 1 calc R
C11A C 0.8673(3) -0.1898(3) 0.84115(7) 0.0433(8) Uani 1 1 d .
H11A H 0.9421 -0.2273 0.8471 0.052 Uiso 1 1 calc R
C12A C 0.8692(3) -0.0777(2) 0.82725(6) 0.0366(7) Uani 1 1 d .
H12A H 0.9454 -0.0382 0.8235 0.044 Uiso 1 1 calc R
C13A C 0.7962(2) 0.1968(2) 0.82062(6) 0.0289(6) Uani 1 1 d .
C14A C 0.7073(3) 0.2676(2) 0.83389(6) 0.0326(7) Uani 1 1 d .
H14A H 0.6226 0.2490 0.8311 0.039 Uiso 1 1 calc R
C15A C 0.7409(3) 0.3661(2) 0.85135(7) 0.0412(7) Uani 1 1 d .
H15A H 0.6791 0.4153 0.8602 0.049 Uiso 1 1 calc R
C16A C 0.8637(3) 0.3924(3) 0.85591(7) 0.0425(8) Uani 1 1 d .
H16A H 0.8870 0.4585 0.8682 0.051 Uiso 1 1 calc R
C17A C 0.9525(3) 0.3214(3) 0.84244(8) 0.0467(8) Uani 1 1 d .
H17A H 1.0372 0.3397 0.8453 0.056 Uiso 1 1 calc R
C18A C 0.9196(3) 0.2236(3) 0.82472(7) 0.0397(7) Uani 1 1 d .
H18A H 0.9814 0.1756 0.8155 0.048 Uiso 1 1 calc R
C19A C 0.9184(2) 0.1901(2) 0.72651(6) 0.0288(6) Uani 1 1 d .
C20A C 0.9729(3) 0.0866(2) 0.71533(6) 0.0316(6) Uani 1 1 d .
H20A H 0.9221 0.0243 0.7075 0.038 Uiso 1 1 calc R
C21A C 1.1008(3) 0.0712(2) 0.71529(6) 0.0338(7) Uani 1 1 d .
H21A H 1.1367 -0.0006 0.7076 0.041 Uiso 1 1 calc R
C22A C 1.1744(3) 0.1627(2) 0.72666(6) 0.0323(6) Uani 1 1 d .
C23A C 1.1214(3) 0.2678(2) 0.73788(6) 0.0333(6) Uani 1 1 d .
H23A H 1.1721 0.3303 0.7456 0.040 Uiso 1 1 calc R
C24A C 0.9951(3) 0.2810(2) 0.73769(6) 0.0332(6) Uani 1 1 d .
H24A H 0.9595 0.3530 0.7453 0.040 Uiso 1 1 calc R
C25A C 1.3602(3) 0.0569(3) 0.71559(8) 0.0505(9) Uani 1 1 d .
H25A H 1.4492 0.0633 0.7191 0.076 Uiso 1 1 calc R
H25B H 1.3443 0.0525 0.6941 0.076 Uiso 1 1 calc R
H25C H 1.3287 -0.0162 0.7253 0.076 Uiso 1 1 calc R
C26A C 0.7279(2) 0.4850(2) 0.67344(6) 0.0325(6) Uani 1 1 d .
C27A C 0.7773(3) 0.5724(3) 0.69267(6) 0.0365(7) Uani 1 1 d .
H27A H 0.8273 0.5487 0.7090 0.044 Uiso 1 1 calc R
C28A C 0.7529(3) 0.6932(3) 0.68766(7) 0.0390(7) Uani 1 1 d .
H28A H 0.7869 0.7521 0.7007 0.047 Uiso 1 1 calc R
C29A C 0.6794(3) 0.7304(3) 0.66389(7) 0.0413(7) Uani 1 1 d .
C30A C 0.6315(3) 0.6426(3) 0.64533(7) 0.0440(8) Uani 1 1 d .
H30A H 0.5809 0.6665 0.6291 0.053 Uiso 1 1 calc R
C31A C 0.6550(3) 0.5201(3) 0.64967(6) 0.0415(7) Uani 1 1 d .
H31A H 0.6214 0.4615 0.6365 0.050 Uiso 1 1 calc R
C32A C 0.6538(3) 0.8624(3) 0.65896(9) 0.0627(10) Uani 1 1 d .
H32A H 0.5982 0.8720 0.6419 0.094 Uiso 1 1 calc R
H32B H 0.7314 0.9047 0.6549 0.094 Uiso 1 1 calc R
H32C H 0.6152 0.8965 0.6768 0.094 Uiso 1 1 calc R
S1B S 0.38366(7) 0.52037(6) 0.425333(15) 0.03756(19) Uani 1 1 d .
O1B O 0.71912(17) 0.42855(17) 0.51079(4) 0.0384(5) Uani 1 1 d .
O2B O 0.54519(18) 1.03834(15) 0.47815(5) 0.0381(5) Uani 1 1 d .
O3B O 0.4468(2) 0.43478(19) 0.40488(4) 0.0466(6) Uani 1 1 d .
N1B N 0.4017(2) 0.48350(19) 0.46126(5) 0.0302(5) Uani 1 1 d .
N2B N 0.6266(2) 0.50554(19) 0.55192(5) 0.0310(5) Uani 1 1 d .
C1B C 0.5177(2) 0.5281(2) 0.47549(6) 0.0295(6) Uani 1 1 d .
H1BA H 0.5908 0.4928 0.4651 0.035 Uiso 1 1 calc R
C2B C 0.5043(2) 0.4719(2) 0.50656(6) 0.0277(6) Uani 1 1 d .
H2BA H 0.4449 0.5211 0.5185 0.033 Uiso 1 1 calc R
C3B C 0.4474(2) 0.3488(2) 0.50029(6) 0.0289(6) Uani 1 1 d .
C4B C 0.3866(3) 0.3553(2) 0.47010(6) 0.0356(7) Uani 1 1 d .
H4BA H 0.4279 0.3009 0.4557 0.043 Uiso 1 1 calc R
H4BB H 0.2983 0.3333 0.4714 0.043 Uiso 1 1 calc R
C5B C 0.4532(3) 0.2526(2) 0.51737(7) 0.0374(7) Uani 1 1 d .
H5B1 H 0.4170 0.1790 0.5109 0.045 Uiso 1 1 calc R
H5B2 H 0.4935 0.2567 0.5361 0.045 Uiso 1 1 calc R
C6B C 0.6263(3) 0.4662(2) 0.52297(6) 0.0299(6) Uani 1 1 d .
C7B C 0.7391(2) 0.5018(2) 0.56940(6) 0.0313(6) Uani 1 1 d .
C8B C 0.7860(3) 0.3918(3) 0.57857(7) 0.0383(7) Uani 1 1 d .
H8BA H 0.7457 0.3188 0.5732 0.046 Uiso 1 1 calc R
C9B C 0.8926(3) 0.3888(3) 0.59573(7) 0.0468(8) Uani 1 1 d .
H9BA H 0.9259 0.3136 0.6019 0.056 Uiso 1 1 calc R
C10B C 0.9500(3) 0.4952(3) 0.60375(7) 0.0459(8) Uani 1 1 d .
H10B H 1.0226 0.4931 0.6156 0.055 Uiso 1 1 calc R
C11B C 0.9022(3) 0.6049(3) 0.59466(7) 0.0429(8) Uani 1 1 d .
H11B H 0.9418 0.6779 0.6003 0.051 Uiso 1 1 calc R
C12B C 0.7968(3) 0.6081(3) 0.57737(6) 0.0360(7) Uani 1 1 d .
H12B H 0.7641 0.6834 0.5710 0.043 Uiso 1 1 calc R
C13B C 0.5174(2) 0.5472(2) 0.56761(6) 0.0292(6) Uani 1 1 d .
C14B C 0.4474(3) 0.4652(2) 0.58381(6) 0.0343(7) Uani 1 1 d .
H14B H 0.4702 0.3824 0.5844 0.041 Uiso 1 1 calc R
C15B C 0.3441(3) 0.5047(3) 0.59915(6) 0.0387(7) Uani 1 1 d .
H15B H 0.2947 0.4486 0.6098 0.046 Uiso 1 1 calc R
C16B C 0.3128(3) 0.6257(3) 0.59894(7) 0.0389(7) Uani 1 1 d .
H16B H 0.2421 0.6528 0.6095 0.047 Uiso 1 1 calc R
C17B C 0.3848(3) 0.7070(2) 0.58336(6) 0.0364(7) Uani 1 1 d .
H17B H 0.3642 0.7904 0.5837 0.044 Uiso 1 1 calc R
C18B C 0.4866(3) 0.6685(2) 0.56733(6) 0.0333(6) Uani 1 1 d .
H18B H 0.5346 0.7246 0.5563 0.040 Uiso 1 1 calc R
C19B C 0.5264(2) 0.6635(2) 0.47546(6) 0.0295(6) Uani 1 1 d .
C20B C 0.6326(2) 0.7213(2) 0.46615(6) 0.0308(6) Uani 1 1 d .
H20B H 0.6998 0.6743 0.4591 0.037 Uiso 1 1 calc R
C21B C 0.6435(3) 0.8466(2) 0.46688(6) 0.0317(6) Uani 1 1 d .
H21B H 0.7176 0.8844 0.4606 0.038 Uiso 1 1 calc R
C22B C 0.5462(3) 0.9148(2) 0.47683(6) 0.0310(6) Uani 1 1 d .
C23B C 0.4379(3) 0.8590(2) 0.48651(6) 0.0322(6) Uani 1 1 d .
H23B H 0.3706 0.9063 0.4934 0.039 Uiso 1 1 calc R
C24B C 0.4291(2) 0.7350(2) 0.48594(6) 0.0320(6) Uani 1 1 d .
H24B H 0.3557 0.6973 0.4928 0.038 Uiso 1 1 calc R
C25B C 0.6512(3) 1.0995(3) 0.46748(9) 0.0534(9) Uani 1 1 d .
H25D H 0.6421 1.1864 0.4710 0.080 Uiso 1 1 calc R
H25E H 0.6604 1.0846 0.4461 0.080 Uiso 1 1 calc R
H25F H 0.7243 1.0699 0.4780 0.080 Uiso 1 1 calc R
C26B C 0.2228(3) 0.4831(2) 0.42396(6) 0.0339(6) Uani 1 1 d .
C27B C 0.1424(3) 0.5316(2) 0.44478(6) 0.0370(7) Uani 1 1 d .
H27B H 0.1726 0.5821 0.4603 0.044 Uiso 1 1 calc R
C28B C 0.0170(3) 0.5059(2) 0.44285(6) 0.0385(7) Uani 1 1 d .
H28B H -0.0379 0.5385 0.4573 0.046 Uiso 1 1 calc R
C29B C -0.0293(3) 0.4329(2) 0.41997(7) 0.0379(7) Uani 1 1 d .
C30B C 0.0530(3) 0.3872(3) 0.39922(7) 0.0408(7) Uani 1 1 d .
H30B H 0.0228 0.3380 0.3835 0.049 Uiso 1 1 calc R
C31B C 0.1783(3) 0.4115(2) 0.40082(6) 0.0390(7) Uani 1 1 d .
H31B H 0.2332 0.3796 0.3863 0.047 Uiso 1 1 calc R
C32B C -0.1653(3) 0.4046(3) 0.41937(8) 0.0488(8) Uani 1 1 d .
H32D H -0.1948 0.3915 0.4398 0.073 Uiso 1 1 calc R
H32E H -0.1793 0.3315 0.4075 0.073 Uiso 1 1 calc R
H32F H -0.2101 0.4723 0.4104 0.073 Uiso 1 1 calc R

loop_
_atom_site_aniso_label
_atom_site_aniso_U_11
_atom_site_aniso_U_22
_atom_site_aniso_U_33
_atom_site_aniso_U_23
_atom_site_aniso_U_13
_atom_site_aniso_U_12
S1A 0.0414(4) 0.0431(4) 0.0225(4) 0.0002(3) 0.0011(3) 0.0027(3)
O1A 0.0504(11) 0.0310(11) 0.0292(10) 0.0000(9) -0.0083(9) -0.0026(9)
O2A 0.0338(11) 0.0407(11) 0.0460(13) -0.0039(10) -0.0041(10) 0.0020(9)
O3A 0.0568(13) 0.0498(12) 0.0302(12) -0.0074(10) -0.0069(10) -0.0067(11)
N1A 0.0359(13) 0.0353(12) 0.0212(12) 0.0003(9) 0.0008(10) 0.0047(11)
N2A 0.0360(13) 0.0277(11) 0.0236(12) 0.0001(9) -0.0028(11) -0.0027(10)
C1A 0.0343(15) 0.0305(14) 0.0248(14) -0.0003(11) -0.0025(13) 0.0014(11)
C2A 0.0333(15) 0.0286(14) 0.0215(13) -0.0002(11) -0.0015(12) -0.0015(11)
C3A 0.0347(15) 0.0313(15) 0.0264(15) -0.0012(12) -0.0051(13) -0.0038(12)
C4A 0.0369(15) 0.0431(16) 0.0272(15) 0.0054(13) -0.0012(13) 0.0063(14)
C5A 0.0339(16) 0.0461(17) 0.0316(17) 0.0019(14) -0.0024(14) -0.0022(13)
C6A 0.0284(15) 0.0301(14) 0.0271(14) 0.0001(12) -0.0018(12) -0.0008(12)
C7A 0.0395(15) 0.0268(13) 0.0227(14) -0.0012(11) -0.0033(12) 0.0000(13)
C8A 0.0428(17) 0.0343(15) 0.0276(15) -0.0005(13) 0.0004(14) -0.0034(13)
C9A 0.055(2) 0.0378(17) 0.0325(17) 0.0020(13) 0.0052(16) -0.0128(15)
C10A 0.071(2) 0.0314(15) 0.0311(16) 0.0041(13) -0.0023(17) -0.0057(16)
C11A 0.056(2) 0.0368(17) 0.0371(18) -0.0028(13) -0.0103(16) 0.0091(15)
C12A 0.0410(17) 0.0379(16) 0.0310(16) -0.0008(13) -0.0023(14) -0.0017(14)
C13A 0.0355(15) 0.0297(14) 0.0216(14) 0.0037(11) -0.0028(12) -0.0047(11)
C14A 0.0372(16) 0.0314(15) 0.0293(15) 0.0009(12) -0.0007(13) -0.0022(12)
C15A 0.058(2) 0.0324(15) 0.0331(16) 0.0003(13) 0.0008(16) -0.0020(15)
C16A 0.059(2) 0.0335(16) 0.0351(17) -0.0007(13) -0.0109(16) -0.0062(15)
C17A 0.0421(18) 0.0413(17) 0.057(2) 0.0010(16) -0.0142(16) -0.0121(15)
C18A 0.0360(16) 0.0374(15) 0.0457(19) -0.0021(14) -0.0004(15) -0.0033(13)
C19A 0.0349(15) 0.0291(14) 0.0225(14) 0.0019(11) -0.0023(12) 0.0010(12)
C20A 0.0360(16) 0.0298(14) 0.0290(15) -0.0024(12) 0.0001(13) -0.0017(12)
C21A 0.0356(16) 0.0288(15) 0.0369(17) -0.0022(12) -0.0004(14) 0.0028(12)
C22A 0.0333(15) 0.0326(15) 0.0311(16) 0.0070(13) -0.0020(13) -0.0001(13)
C23A 0.0360(16) 0.0330(15) 0.0309(15) 0.0014(12) -0.0036(13) -0.0039(13)
C24A 0.0426(17) 0.0291(14) 0.0278(15) -0.0028(12) -0.0017(14) -0.0006(12)
C25A 0.0367(18) 0.0409(18) 0.074(3) -0.0031(16) -0.0040(18) 0.0091(14)
C26A 0.0279(13) 0.0447(16) 0.0249(14) 0.0047(13) 0.0031(12) -0.0010(13)
C27A 0.0333(16) 0.0469(17) 0.0292(16) 0.0076(13) 0.0000(14) 0.0001(13)
C28A 0.0370(16) 0.0413(17) 0.0387(17) 0.0053(13) 0.0009(15) -0.0026(14)
C29A 0.0364(16) 0.0475(18) 0.0401(18) 0.0144(15) 0.0050(15) 0.0034(14)
C30A 0.0388(17) 0.062(2) 0.0316(17) 0.0151(15) 0.0020(14) 0.0072(16)
C31A 0.0412(16) 0.0574(19) 0.0258(16) 0.0018(14) -0.0025(13) 0.0012(15)
C32A 0.061(2) 0.055(2) 0.072(3) 0.0294(19) 0.004(2) 0.0096(18)
S1B 0.0499(4) 0.0387(4) 0.0241(4) 0.0016(3) -0.0027(3) -0.0057(3)
O1B 0.0321(11) 0.0473(12) 0.0358(12) -0.0091(9) 0.0022(10) 0.0037(9)
O2B 0.0385(11) 0.0288(10) 0.0470(13) -0.0026(9) 0.0073(10) -0.0019(9)
O3B 0.0538(13) 0.0582(13) 0.0279(11) -0.0084(10) 0.0062(10) -0.0015(11)
N1B 0.0384(13) 0.0318(12) 0.0205(12) 0.0006(9) -0.0042(10) -0.0046(10)
N2B 0.0312(12) 0.0354(12) 0.0265(12) -0.0008(10) -0.0019(10) 0.0004(11)
C1B 0.0314(14) 0.0323(14) 0.0247(14) 0.0003(12) 0.0035(12) -0.0009(12)
C2B 0.0310(14) 0.0287(14) 0.0235(14) -0.0016(11) 0.0003(12) -0.0011(12)
C3B 0.0329(15) 0.0283(14) 0.0254(14) -0.0050(12) 0.0002(12) -0.0001(12)
C4B 0.0488(18) 0.0297(14) 0.0283(16) 0.0016(12) -0.0040(14) -0.0053(13)
C5B 0.0485(17) 0.0293(14) 0.0345(17) -0.0003(13) -0.0021(14) 0.0005(14)
C6B 0.0347(15) 0.0269(13) 0.0282(15) -0.0004(12) -0.0002(13) -0.0020(12)
C7B 0.0294(14) 0.0408(16) 0.0238(14) -0.0002(12) -0.0005(12) 0.0018(13)
C8B 0.0407(18) 0.0372(16) 0.0368(17) 0.0024(14) -0.0034(15) 0.0045(13)
C9B 0.0445(18) 0.055(2) 0.0412(19) 0.0045(16) -0.0061(16) 0.0134(16)
C10B 0.0354(16) 0.069(2) 0.0331(17) 0.0014(17) -0.0051(14) 0.0017(17)
C11B 0.0439(19) 0.0529(19) 0.0319(17) -0.0007(15) -0.0035(15) -0.0124(15)
C12B 0.0403(17) 0.0388(16) 0.0289(15) 0.0009(13) -0.0017(14) -0.0014(13)
C13B 0.0295(14) 0.0348(15) 0.0234(14) -0.0019(11) -0.0002(12) 0.0046(11)
C14B 0.0406(16) 0.0349(15) 0.0274(15) 0.0036(13) -0.0009(13) 0.0008(13)
C15B 0.0378(15) 0.0519(19) 0.0264(15) 0.0036(14) 0.0012(13) -0.0047(15)
C16B 0.0347(16) 0.0547(19) 0.0273(16) -0.0071(14) -0.0003(13) 0.0042(14)
C17B 0.0389(16) 0.0350(16) 0.0352(17) -0.0065(13) -0.0093(15) 0.0084(13)
C18B 0.0386(16) 0.0339(15) 0.0275(15) 0.0002(12) -0.0033(13) -0.0003(13)
C19B 0.0322(15) 0.0305(14) 0.0257(15) 0.0014(12) -0.0021(12) 0.0005(12)
C20B 0.0289(15) 0.0325(15) 0.0311(15) -0.0023(12) 0.0036(13) 0.0020(12)
C21B 0.0303(15) 0.0307(15) 0.0341(16) -0.0010(12) 0.0036(13) -0.0030(12)
C22B 0.0347(16) 0.0303(14) 0.0281(15) -0.0024(12) -0.0044(13) 0.0000(12)
C23B 0.0324(15) 0.0348(15) 0.0293(16) -0.0048(12) 0.0008(13) 0.0034(12)
C24B 0.0287(14) 0.0380(15) 0.0293(15) 0.0005(13) 0.0023(12) -0.0029(12)
C25B 0.044(2) 0.0343(16) 0.082(3) -0.0051(17) 0.0148(19) -0.0069(15)
C26B 0.0490(17) 0.0299(14) 0.0229(14) -0.0004(12) -0.0035(13) -0.0006(13)
C27B 0.0543(19) 0.0280(14) 0.0286(16) -0.0026(12) -0.0097(14) 0.0004(14)
C28B 0.0486(18) 0.0365(16) 0.0305(16) -0.0013(13) -0.0053(14) 0.0058(14)
C29B 0.0480(18) 0.0321(15) 0.0335(17) 0.0035(13) -0.0117(15) -0.0024(13)
C30B 0.055(2) 0.0358(16) 0.0321(17) 0.0002(14) -0.0120(15) -0.0041(15)
C31B 0.059(2) 0.0334(15) 0.0248(16) -0.0006(13) -0.0027(14) -0.0003(15)
C32B 0.051(2) 0.0544(19) 0.0411(19) 0.0042(16) -0.0131(16) -0.0038(16)

loop_
_atom_type_symbol
_atom_type_description
_atom_type_scat_dispersion_real
_atom_type_scat_dispersion_imag
_atom_type_scat_source
C C 0.0033 0.0016 'International Tables Vol C Tables 4.2.6.8 and 6.1.1.4'
H H 0.0000 0.0000 'International Tables Vol C Tables 4.2.6.8 and 6.1.1.4'
O O 0.0106 0.0060 'International Tables Vol C Tables 4.2.6.8 and 6.1.1.4'
N N 0.0061 0.0033 'International Tables Vol C Tables 4.2.6.8 and 6.1.1.4'
S S 0.1246 0.1234 'International Tables Vol C Tables 4.2.6.8 and 6.1.1.4'

loop_
_geom_angle_atom_site_label_1
_geom_angle_atom_site_label_2
_geom_angle_atom_site_label_3
_geom_angle
O3A S1A N1A 111.70(12)
O3A S1A C26A 105.88(12)
N1A S1A C26A 95.89(11)
C22A O2A C25A 118.0(2)
C4A N1A C1A 107.0(2)
C4A N1A S1A 116.96(17)
C1A N1A S1A 113.10(16)
C6A N2A C13A 124.1(2)
C6A N2A C7A 118.2(2)
C13A N2A C7A 117.50(19)
N1A C1A C19A 113.0(2)
N1A C1A C2A 99.91(19)
C19A C1A C2A 114.9(2)
C3A C2A C6A 114.2(2)
C3A C2A C1A 103.5(2)
C6A C2A C1A 111.4(2)
C5A C3A C2A 127.7(3)
C5A C3A C4A 125.0(3)
C2A C3A C4A 107.2(2)
N1A C4A C3A 103.9(2)
O1A C6A N2A 121.7(2)
O1A C6A C2A 120.7(2)
N2A C6A C2A 117.5(2)
C8A C7A C12A 120.4(2)
C8A C7A N2A 119.6(2)
C12A C7A N2A 120.0(2)
C7A C8A C9A 120.1(3)
C10A C9A C8A 119.4(3)
C9A C10A C11A 120.8(3)
C10A C11A C12A 119.6(3)
C7A C12A C11A 119.6(3)
C14A C13A C18A 119.9(3)
C14A C13A N2A 120.3(2)
C18A C13A N2A 119.8(2)
C13A C14A C15A 120.4(3)
C16A C15A C14A 120.1(3)
C15A C16A C17A 119.3(3)
C16A C17A C18A 120.9(3)
C13A C18A C17A 119.4(3)
C20A C19A C24A 118.1(3)
C20A C19A C1A 121.0(2)
C24A C19A C1A 120.9(2)
C19A C20A C21A 121.7(3)
C22A C21A C20A 118.8(3)
O2A C22A C21A 124.5(3)
O2A C22A C23A 115.1(2)
C21A C22A C23A 120.4(3)
C24A C23A C22A 119.8(3)
C23A C24A C19A 121.2(3)
C31A C26A C27A 119.9(3)
C31A C26A S1A 118.2(2)
C27A C26A S1A 121.6(2)
C28A C27A C26A 119.6(3)
C27A C28A C29A 121.3(3)
C30A C29A C28A 117.9(3)
C30A C29A C32A 121.8(3)
C28A C29A C32A 120.3(3)
C29A C30A C31A 122.2(3)
C26A C31A C30A 119.0(3)
O3B S1B N1B 112.62(12)
O3B S1B C26B 106.28(13)
N1B S1B C26B 95.21(12)
C22B O2B C25B 117.2(2)
C4B N1B C1B 107.2(2)
C4B N1B S1B 118.55(17)
C1B N1B S1B 115.40(17)
C6B N2B C7B 120.3(2)
C6B N2B C13B 124.0(2)
C7B N2B C13B 115.7(2)
N1B C1B C19B 112.5(2)
N1B C1B C2B 100.05(19)
C19B C1B C2B 114.3(2)
C6B C2B C3B 114.0(2)
C6B C2B C1B 112.1(2)
C3B C2B C1B 103.5(2)
C5B C3B C4B 125.7(2)
C5B C3B C2B 126.8(3)
C4B C3B C2B 107.5(2)
N1B C4B C3B 103.7(2)
O1B C6B N2B 122.2(2)
O1B C6B C2B 121.2(2)
N2B C6B C2B 116.7(2)
C12B C7B C8B 120.5(3)
C12B C7B N2B 119.8(2)
C8B C7B N2B 119.7(2)
C7B C8B C9B 119.5(3)
C10B C9B C8B 120.0(3)
C9B C10B C11B 120.3(3)
C10B C11B C12B 119.9(3)
C7B C12B C11B 119.9(3)
C18B C13B C14B 120.5(3)
C18B C13B N2B 120.1(2)
C14B C13B N2B 119.4(2)
C15B C14B C13B 119.7(3)
C16B C15B C14B 120.1(3)
C15B C16B C17B 119.8(3)
C16B C17B C18B 120.8(3)
C13B C18B C17B 119.1(3)
C20B C19B C24B 117.9(2)
C20B C19B C1B 121.0(2)
C24B C19B C1B 121.1(2)
C19B C20B C21B 121.6(3)
C22B C21B C20B 119.4(3)
O2B C22B C21B 124.8(3)
O2B C22B C23B 115.0(2)
C21B C22B C23B 120.3(2)
C24B C23B C22B 119.6(2)
C23B C24B C19B 121.2(2)
C27B C26B C31B 120.3(3)
C27B C26B S1B 120.0(2)
C31B C26B S1B 119.6(2)
C26B C27B C28B 119.6(3)
C27B C28B C29B 121.0(3)
C30B C29B C28B 118.2(3)
C30B C29B C32B 122.8(3)
C28B C29B C32B 119.0(3)
C29B C30B C31B 121.7(3)
C30B C31B C26B 119.2(3)

loop_
_geom_bond_atom_site_label_1
_geom_bond_atom_site_label_2
_geom_bond_distance
S1A O3A 1.483(2)
S1A N1A 1.681(2)
S1A C26A 1.790(3)
O1A C6A 1.223(3)
O2A C22A 1.367(3)
O2A C25A 1.414(3)
N1A C4A 1.480(4)
N1A C1A 1.497(3)
N2A C6A 1.372(3)
N2A C13A 1.450(3)
N2A C7A 1.450(3)
C1A C19A 1.502(4)
C1A C2A 1.536(4)
C2A C3A 1.512(4)
C2A C6A 1.517(4)
C3A C5A 1.306(4)
C3A C4A 1.517(4)
C7A C8A 1.376(4)
C7A C12A 1.378(4)
C8A C9A 1.384(4)
C9A C10A 1.377(5)
C10A C11A 1.377(5)
C11A C12A 1.389(4)
C13A C14A 1.378(4)
C13A C18A 1.384(4)
C14A C15A 1.392(4)
C15A C16A 1.379(5)
C16A C17A 1.382(5)
C17A C18A 1.390(4)
C19A C20A 1.384(4)
C19A C24A 1.399(4)
C20A C21A 1.398(4)
C21A C22A 1.388(4)
C22A C23A 1.393(4)
C23A C24A 1.378(4)
C26A C31A 1.383(4)
C26A C27A 1.402(4)
C27A C28A 1.382(4)
C28A C29A 1.393(4)
C29A C30A 1.381(4)
C29A C32A 1.504(4)
C30A C31A 1.395(4)
S1B O3B 1.486(2)
S1B N1B 1.674(2)
S1B C26B 1.794(3)
O1B C6B 1.219(3)
O2B C22B 1.369(3)
O2B C25B 1.418(4)
N1B C4B 1.483(3)
N1B C1B 1.494(3)
N2B C6B 1.370(3)
N2B C7B 1.451(3)
N2B C13B 1.452(3)
C1B C19B 1.503(4)
C1B C2B 1.533(4)
C2B C6B 1.516(4)
C2B C3B 1.522(4)
C3B C5B 1.314(4)
C3B C4B 1.508(4)
C7B C12B 1.381(4)
C7B C8B 1.383(4)
C8B C9B 1.389(4)
C9B C10B 1.380(4)
C10B C11B 1.381(4)
C11B C12B 1.382(4)
C13B C18B 1.384(4)
C13B C14B 1.390(4)
C14B C15B 1.386(4)
C15B C16B 1.382(4)
C16B C17B 1.382(4)
C17B C18B 1.385(4)
C19B C20B 1.382(4)
C19B C24B 1.401(4)
C20B C21B 1.393(4)
C21B C22B 1.373(4)
C22B C23B 1.397(4)
C23B C24B 1.376(4)
C26B C27B 1.387(4)
C26B C31B 1.392(4)
C27B C28B 1.392(4)
C28B C29B 1.400(4)
C29B C30B 1.385(4)
C29B C32B 1.509(4)
C30B C31B 1.388(4)
